data_7716169
loop_
_publ_author_name
'Tanwar, Deepika'
'Kaur, Tashmeen'
'Sudheendranath, Athul'
'Kumar, Umesh'
'Sharma, Deepika'

_publ_section_title
;
 Pd(II) complexes bearing NNS pincer ligands: unveiling potent
 cytotoxicity against breast and pancreatic cancer.
;
_journal_issue 23
_journal_name_full 'Dalton transactions (Cambridge, England : 2003)'
_journal_page_first 9798
_journal_page_last 9811
_journal_paper_doi 10.1039/d4dt00282b
_journal_volume 53
_journal_year 2024
_chemical_formula_moiety 'C18 H15 Cl N2 O2 Pd S'
_chemical_formula_sum 'C18 H15 Cl N2 O2 Pd S'
_chemical_formula_weight 465.23
_space_group_crystal_system monoclinic
_space_group_IT_number 14
_space_group_name_Hall '-P 2ybc'
_space_group_name_H-M_alt 'P 1 21/c 1'
_atom_sites_solution_hydrogens geom
_atom_sites_solution_primary iterative
_audit_creation_date 2023-12-21
_audit_creation_method
;
Olex2 1.5
(compiled 2023.08.24 svn.re1ec1418 for OlexSys, GUI svn.r6817)
;
_audit_update_record
;
2024-01-17 deposited with the CCDC.	2024-05-01 downloaded from the CCDC.
;
_cell_angle_alpha 90
_cell_angle_beta 94.618(2)
_cell_angle_gamma 90
_cell_formula_units_Z 4
_cell_length_a 5.03180(10)
_cell_length_b 15.5130(4)
_cell_length_c 21.8863(6)
_cell_measurement_reflns_used 14178
_cell_measurement_temperature 293.00(16)
_cell_measurement_theta_max 26.7780
_cell_measurement_theta_min 2.2580
_cell_volume 1702.86(7)
_computing_cell_refinement 'CrysAlisPro 1.171.40.35a (Rigaku OD, 2018)'
_computing_data_collection 'CrysAlisPro 1.171.40.35a (Rigaku OD, 2018)'
_computing_data_reduction 'CrysAlisPro 1.171.40.35a (Rigaku OD, 2018)'
_computing_molecular_graphics 'Olex2 1.5 (Dolomanov et al., 2009)'
_computing_publication_material 'Olex2 1.5 (Dolomanov et al., 2009)'
_computing_structure_refinement 'SHELXL 2016/4 (Sheldrick, 2015)'
_computing_structure_solution 'olex2.solve 1.5 (Bourhis et al., 2015)'
_diffrn_ambient_environment air
_diffrn_ambient_temperature 293.00(16)
_diffrn_detector 'CCD plate'
_diffrn_detector_area_resol_mean 10.0000
_diffrn_detector_type HyPix3000
_diffrn_measured_fraction_theta_full 0.999
_diffrn_measured_fraction_theta_max 0.964
_diffrn_measurement_details
;
List of Runs (angles in degrees, time in seconds):

  # Type    Start    End  Width  t~exp~   \w     \q     \k     \f   Frames
#--------------------------------------------------------------------------
  1  \w    -37.00  22.00   0.50   15.00    --  -14.97 -94.00   0.00  118
  2  \w    -19.00  51.00   0.50   15.00    --   16.22 -94.00  60.00  140
  3  \w     13.00  74.00   0.50   15.00    --   16.22-130.00  72.00  122
  4  \w     46.00  72.00   0.50   15.00    --   16.22  30.00 150.00   52
  5  \w     -6.00  37.00   0.50   15.00    --   16.22  30.00 150.00   86
  6  \w    -39.00 -14.00   0.50   15.00    --   16.22 130.00 142.85   50
  7  \w    -72.00 -13.00   0.50   15.00    --  -14.97 130.00 144.00  118
  8  \w     18.00  79.00   0.50   15.00    --   16.22-139.00-101.00  122
  9  \w      9.00  41.00   0.50   15.00    --   16.22 -61.00-150.00   64
 10  \w     13.00  71.00   0.50   15.00    --   16.22-125.00-180.00  116
 11  \w    -34.00   7.00   0.50   15.00    --   16.22 -94.00-180.00   82
 12  \w    -52.00 -12.00   0.50   15.00    --   16.22 -61.00-150.00   80
 13  \w    -89.00  10.00   0.50   15.00    --  -14.97 -30.00-150.00  198
 14  \w    -39.00  55.00   0.50   15.00    --  -14.97  45.00 -90.00  188
 15  \w    -78.00 -17.00   0.50   15.00    --  -14.97 139.00 -41.00  122
 16  \w    -88.00  16.00   0.50   15.00    --  -14.97 -77.00  60.00  208
;
_diffrn_measurement_device 'four-circle diffractometer'
_diffrn_measurement_device_type 'XtaLAB Synergy, Single source at offset/far, HyPix3000'
_diffrn_measurement_method '\w scans'
_diffrn_orient_matrix_type 'CrysAlisPro convention (1999,Acta A55,543-557)'
_diffrn_orient_matrix_UB_11 0.0201071000
_diffrn_orient_matrix_UB_12 -0.0146342000
_diffrn_orient_matrix_UB_13 0.0307536000
_diffrn_orient_matrix_UB_21 -0.0010180000
_diffrn_orient_matrix_UB_22 0.0432637000
_diffrn_orient_matrix_UB_23 0.0104504000
_diffrn_orient_matrix_UB_31 -0.1398942000
_diffrn_orient_matrix_UB_32 -0.0024100000
_diffrn_orient_matrix_UB_33 0.0017005000
_diffrn_radiation_monochromator mirror
_diffrn_radiation_probe x-ray
_diffrn_radiation_type 'Mo K\a'
_diffrn_radiation_wavelength 0.71073
_diffrn_reflns_av_R_equivalents 0.0615
_diffrn_reflns_av_unetI/netI 0.0413
_diffrn_reflns_Laue_measured_fraction_full 0.999
_diffrn_reflns_Laue_measured_fraction_max 0.964
_diffrn_reflns_limit_h_max 6
_diffrn_reflns_limit_h_min -6
_diffrn_reflns_limit_k_max 19
_diffrn_reflns_limit_k_min -19
_diffrn_reflns_limit_l_max 26
_diffrn_reflns_limit_l_min -27
_diffrn_reflns_number 19671
_diffrn_reflns_point_group_measured_fraction_full 0.999
_diffrn_reflns_point_group_measured_fraction_max 0.964
_diffrn_reflns_theta_full 25.242
_diffrn_reflns_theta_max 26.942
_diffrn_reflns_theta_min 1.867
_diffrn_source 'micro-focus sealed X-ray tube'
_diffrn_source_type 'PhotonJet (Mo) X-ray Source'
_exptl_absorpt_coefficient_mu 1.384
_exptl_absorpt_correction_T_max 1.00000
_exptl_absorpt_correction_T_min 0.28210
_exptl_absorpt_correction_type multi-scan
_exptl_absorpt_process_details
;
CrysAlisPro 1.171.40.35a (Rigaku Oxford Diffraction, 2018)
Empirical absorption correction using spherical harmonics,
 implemented in SCALE3 ABSPACK scaling algorithm.
;
_exptl_crystal_colour 'dull brown'
_exptl_crystal_colour_lustre dull
_exptl_crystal_colour_primary brown
_exptl_crystal_density_diffrn 1.815
_exptl_crystal_description block
_exptl_crystal_F_000 928
_exptl_crystal_size_max 0.23
_exptl_crystal_size_mid 0.17
_exptl_crystal_size_min 0.14
_refine_diff_density_max 0.744
_refine_diff_density_min -1.285
_refine_diff_density_rms 0.114
_refine_ls_extinction_method none
_refine_ls_goodness_of_fit_ref 1.078
_refine_ls_hydrogen_treatment constr
_refine_ls_matrix_type full
_refine_ls_number_parameters 221
_refine_ls_number_reflns 3571
_refine_ls_number_restraints 0
_refine_ls_restrained_S_all 1.078
_refine_ls_R_factor_all 0.0461
_refine_ls_R_factor_gt 0.0413
_refine_ls_shift/su_max 0.001
_refine_ls_shift/su_mean 0.000
_refine_ls_structure_factor_coef Fsqd
_refine_ls_weighting_details 'w=1/[\s^2^(Fo^2^)+(0.0740P)^2^] where P=(Fo^2^+2Fc^2^)/3'
_refine_ls_weighting_scheme calc
_refine_ls_wR_factor_gt 0.1137
_refine_ls_wR_factor_ref 0.1173
_reflns_Friedel_coverage 0.000
_reflns_number_gt 3079
_reflns_number_total 3571
_reflns_threshold_expression 'I > 2\s(I)'
_cod_data_source_file d4dt00282b2.cif
_cod_data_source_block exter67
_cod_depositor_comments 'Adding full bibliography for 7716168--7716170.cif.'
_cod_database_code 7716169
_shelx_shelxl_version_number 2016/4
_chemical_oxdiff_formula 'C H N O S Pd'
_shelx_space_group_comment
;
The symmetry employed for this shelxl refinement is uniquely defined
by the following loop, which should always be used as a source of
symmetry information in preference to the above space-group names.
They are only intended as comments.
;
_olex2_refinement_description
;
1. Uiso/Uaniso restraints and constraints
Uanis(N2) = Uanis(C10)
Uanis(C10) = Uanis(N2)
2.a Secondary CH2 refined with riding coordinates:
 C11(H11A,H11B)
2.b Aromatic/amide H refined with riding coordinates:
 C1(H1), C2(H2), C3(H3), C6(H6), C7(H7), C8(H8), C13(H13), C14(H14), C16(H16),
 C17(H17)
2.c Idealised Me refined as rotating group:
 C18(H18A,H18B,H18C)
;
_olex2_submission_special_instructions 'No special instructions were received'
_oxdiff_exptl_absorpt_empirical_details
;
Empirical correction (ABSPACK) includes:
- Absorption correction using spherical harmonics
- Frame scaling
;
_oxdiff_exptl_absorpt_empirical_full_max 9.980
_oxdiff_exptl_absorpt_empirical_full_min 0.376

loop_
_space_group_symop_operation_xyz
'x, y, z'
'-x, y+1/2, -z+1/2'
'-x, -y, -z'
'x, -y-1/2, z-1/2'

loop_
_atom_site_label
_atom_site_type_symbol
_atom_site_fract_x
_atom_site_fract_y
_atom_site_fract_z
_atom_site_U_iso_or_equiv
_atom_site_adp_type
_atom_site_occupancy
_atom_site_site_symmetry_order
_atom_site_calc_flag
_atom_site_refinement_flags_posn
_atom_site_refinement_flags_adp
_atom_site_refinement_flags_occupancy
_atom_site_disorder_assembly
_atom_site_disorder_group
C1 C 0.6143(6) -0.0091(2) 0.43031(15) 0.0413(8) Uani 1 1 d . . . . .
H1 H 0.762755 0.003949 0.456763 0.050 Uiso 1 1 calc R U . . .
C2 C 0.4856(7) -0.0880(2) 0.43654(18) 0.0510(9) Uani 1 1 d . . . . .
H2 H 0.548043 -0.126757 0.466752 0.061 Uiso 1 1 calc R U . . .
C3 C 0.2690(7) -0.1075(2) 0.39826(18) 0.0500(9) Uani 1 1 d . . . . .
H3 H 0.180805 -0.159525 0.402887 0.060 Uiso 1 1 calc R U . . .
C4 C 0.1765(6) -0.0505(2) 0.35190(17) 0.0386(7) Uani 1 1 d . . . . .
C5 C 0.3164(5) 0.0275(2) 0.34743(15) 0.0340(7) Uani 1 1 d . . . . .
C6 C -0.0414(6) -0.0673(2) 0.31036(17) 0.0451(9) Uani 1 1 d . . . . .
H6 H -0.135190 -0.118755 0.312537 0.054 Uiso 1 1 calc R U . . .
C7 C -0.1166(6) -0.0076(2) 0.26625(17) 0.0460(9) Uani 1 1 d . . . . .
H7 H -0.264643 -0.018789 0.239199 0.055 Uiso 1 1 calc R U . . .
C8 C 0.0231(5) 0.0701(2) 0.26059(15) 0.0415(8) Uani 1 1 d . . . . .
H8 H -0.032075 0.109131 0.229875 0.050 Uiso 1 1 calc R U . . .
C9 C 0.2405(5) 0.0885(2) 0.30028(14) 0.0342(7) Uani 1 1 d . . . . .
C10 C 0.3938(5) 0.2203(2) 0.25494(15) 0.0356(5) Uani 1 1 d . . . . .
C11 C 0.6171(6) 0.2866(2) 0.26038(16) 0.0427(8) Uani 1 1 d . . . . .
H11A H 0.541688 0.342503 0.249143 0.051 Uiso 1 1 calc R U . . .
H11B H 0.743503 0.272333 0.230754 0.051 Uiso 1 1 calc R U . . .
C12 C 0.6146(6) 0.3774(2) 0.37104(15) 0.0377(7) Uani 1 1 d . . . . .
C13 C 0.6768(6) 0.4623(2) 0.35953(17) 0.0471(9) Uani 1 1 d . . . . .
H13 H 0.813143 0.474315 0.334566 0.057 Uiso 1 1 calc R U . . .
C14 C 0.5444(7) 0.5282(2) 0.38364(17) 0.0475(8) Uani 1 1 d . . . . .
H14 H 0.586029 0.584666 0.373810 0.057 Uiso 1 1 calc R U . . .
C15 C 0.3464(6) 0.5123(2) 0.42303(18) 0.0466(8) Uani 1 1 d . . . . .
C16 C 0.2857(6) 0.4269(2) 0.43594(17) 0.0490(9) Uani 1 1 d . . . . .
H16 H 0.154301 0.414880 0.462251 0.059 Uiso 1 1 calc R U . . .
C17 C 0.4181(6) 0.3600(2) 0.41015(16) 0.0420(8) Uani 1 1 d . . . . .
H17 H 0.375599 0.303241 0.418998 0.050 Uiso 1 1 calc R U . . .
C18 C 0.2454(11) 0.6596(2) 0.4356(3) 0.0874(17) Uani 1 1 d . . . . .
H18A H 0.218592 0.668189 0.392065 0.131 Uiso 1 1 calc R U . . .
H18B H 0.425026 0.674926 0.449457 0.131 Uiso 1 1 calc R U . . .
H18C H 0.123258 0.695217 0.455770 0.131 Uiso 1 1 calc R U . . .
Cl1 Cl 0.99598(18) 0.16901(6) 0.45361(5) 0.0479(3) Uani 1 1 d . . . . .
N1 N 0.5305(4) 0.04785(16) 0.38759(12) 0.0329(6) Uani 1 1 d . . . . .
N2 N 0.4076(5) 0.16171(15) 0.30113(14) 0.0356(5) Uani 1 1 d . . . . .
O1 O 0.2333(5) 0.22249(17) 0.21025(12) 0.0558(7) Uani 1 1 d . . . . .
O2 O 0.2002(5) 0.57235(18) 0.44938(14) 0.0675(8) Uani 1 1 d . . . . .
Pd1 Pd 0.68066(4) 0.16578(2) 0.37084(2) 0.03294(13) Uani 1 1 d . . . . .
S1 S 0.79885(14) 0.29623(6) 0.33551(4) 0.0394(2) Uani 1 1 d . . . . .

loop_
_atom_site_aniso_label
_atom_site_aniso_U_11
_atom_site_aniso_U_22
_atom_site_aniso_U_33
_atom_site_aniso_U_23
_atom_site_aniso_U_13
_atom_site_aniso_U_12
C1 0.0473(17) 0.040(2) 0.036(2) -0.0008(16) 0.0034(14) 0.0080(14)
C2 0.063(2) 0.039(2) 0.051(2) 0.0135(18) 0.0062(17) 0.0031(17)
C3 0.059(2) 0.036(2) 0.056(3) 0.0035(18) 0.0128(18) -0.0028(16)
C4 0.0420(16) 0.0324(19) 0.043(2) -0.0038(16) 0.0129(13) 0.0001(13)
C5 0.0338(14) 0.0333(17) 0.0358(18) -0.0036(14) 0.0080(12) 0.0067(12)
C6 0.0405(16) 0.038(2) 0.057(2) -0.0112(18) 0.0101(15) -0.0069(14)
C7 0.0362(15) 0.050(2) 0.052(2) -0.0125(18) 0.0027(14) -0.0041(14)
C8 0.0367(15) 0.046(2) 0.041(2) -0.0021(16) 0.0018(13) 0.0069(14)
C9 0.0321(13) 0.0357(18) 0.0352(18) -0.0064(14) 0.0058(11) 0.0043(12)
C10 0.0378(10) 0.0331(12) 0.0358(13) 0.0006(9) 0.0029(8) 0.0063(8)
C11 0.0506(17) 0.0367(19) 0.041(2) 0.0066(16) 0.0054(14) 0.0001(15)
C12 0.0362(14) 0.0363(19) 0.040(2) -0.0022(15) -0.0010(12) -0.0039(14)
C13 0.0478(18) 0.041(2) 0.053(2) 0.0068(18) 0.0106(16) -0.0061(14)
C14 0.061(2) 0.0290(18) 0.052(2) 0.0011(17) 0.0004(16) -0.0065(15)
C15 0.0541(19) 0.039(2) 0.045(2) -0.0069(17) -0.0023(15) 0.0033(15)
C16 0.0497(18) 0.045(2) 0.054(2) 0.0007(18) 0.0113(16) -0.0027(15)
C17 0.0438(17) 0.0351(19) 0.048(2) -0.0013(16) 0.0070(14) -0.0066(15)
C18 0.142(5) 0.038(3) 0.084(4) 0.000(2) 0.021(4) 0.027(2)
Cl1 0.0448(5) 0.0533(6) 0.0438(6) 0.0027(4) -0.0071(4) -0.0042(3)
N1 0.0337(12) 0.0314(14) 0.0340(15) -0.0001(12) 0.0053(10) 0.0039(10)
N2 0.0378(10) 0.0331(12) 0.0358(13) 0.0006(9) 0.0029(8) 0.0063(8)
O1 0.0637(15) 0.0507(16) 0.0502(17) 0.0136(13) -0.0123(12) -0.0047(12)
O2 0.0807(18) 0.0485(18) 0.074(2) -0.0148(16) 0.0129(15) 0.0112(14)
Pd1 0.03133(17) 0.0320(2) 0.0353(2) 0.00046(9) 0.00158(12) 0.00206(8)
S1 0.0348(4) 0.0377(5) 0.0457(5) 0.0022(4) 0.0042(3) -0.0010(3)

loop_
_atom_type_symbol
_atom_type_description
_atom_type_scat_dispersion_real
_atom_type_scat_dispersion_imag
_atom_type_scat_source
C C 0.0033 0.0016 'International Tables Vol C Tables 4.2.6.8 and 6.1.1.4'
H H 0.0000 0.0000 'International Tables Vol C Tables 4.2.6.8 and 6.1.1.4'
Cl Cl 0.1484 0.1585 'International Tables Vol C Tables 4.2.6.8 and 6.1.1.4'
N N 0.0061 0.0033 'International Tables Vol C Tables 4.2.6.8 and 6.1.1.4'
O O 0.0106 0.0060 'International Tables Vol C Tables 4.2.6.8 and 6.1.1.4'
Pd Pd -0.9988 1.0072 'International Tables Vol C Tables 4.2.6.8 and 6.1.1.4'
S S 0.1246 0.1234 'International Tables Vol C Tables 4.2.6.8 and 6.1.1.4'

loop_
_geom_angle_atom_site_label_1
_geom_angle_atom_site_label_2
_geom_angle_atom_site_label_3
_geom_angle
_geom_angle_site_symmetry_1
_geom_angle_site_symmetry_3
_geom_angle_publ_flag
C2 C1 H1 119.1 . . ?
N1 C1 H1 119.1 . . ?
N1 C1 C2 121.8(3) . . ?
C1 C2 H2 120.2 . . ?
C3 C2 C1 119.5(3) . . ?
C3 C2 H2 120.2 . . ?
C2 C3 H3 119.6 . . ?
C2 C3 C4 120.8(3) . . ?
C4 C3 H3 119.6 . . ?
C3 C4 C5 117.1(3) . . ?
C6 C4 C3 123.7(3) . . ?
C6 C4 C5 119.2(3) . . ?
C4 C5 C9 120.9(3) . . ?
N1 C5 C4 121.7(3) . . ?
N1 C5 C9 117.4(3) . . ?
C4 C6 H6 120.3 . . ?
C7 C6 C4 119.5(3) . . ?
C7 C6 H6 120.3 . . ?
C6 C7 H7 119.0 . . ?
C6 C7 C8 122.1(3) . . ?
C8 C7 H7 119.0 . . ?
C7 C8 H8 120.0 . . ?
C9 C8 C7 120.1(3) . . ?
C9 C8 H8 120.0 . . ?
C8 C9 C5 118.3(3) . . ?
C8 C9 N2 128.3(3) . . ?
N2 C9 C5 113.5(3) . . ?
N2 C10 C11 113.7(3) . . ?
O1 C10 C11 118.8(3) . . ?
O1 C10 N2 127.4(3) . . ?
C10 C11 H11A 108.3 . . ?
C10 C11 H11B 108.3 . . ?
C10 C11 S1 116.1(2) . . ?
H11A C11 H11B 107.4 . . ?
S1 C11 H11A 108.3 . . ?
S1 C11 H11B 108.3 . . ?
C13 C12 C17 118.8(3) . . ?
C13 C12 S1 117.5(2) . . ?
C17 C12 S1 123.7(3) . . ?
C12 C13 H13 119.2 . . ?
C14 C13 C12 121.6(3) . . ?
C14 C13 H13 119.2 . . ?
C13 C14 H14 119.7 . . ?
C13 C14 C15 120.6(3) . . ?
C15 C14 H14 119.7 . . ?
C14 C15 C16 118.2(3) . . ?
O2 C15 C14 126.0(3) . . ?
O2 C15 C16 115.8(3) . . ?
C15 C16 H16 119.6 . . ?
C17 C16 C15 120.8(3) . . ?
C17 C16 H16 119.6 . . ?
C12 C17 H17 120.0 . . ?
C16 C17 C12 119.9(3) . . ?
C16 C17 H17 120.0 . . ?
H18A C18 H18B 109.5 . . ?
H18A C18 H18C 109.5 . . ?
H18B C18 H18C 109.5 . . ?
O2 C18 H18A 109.5 . . ?
O2 C18 H18B 109.5 . . ?
O2 C18 H18C 109.5 . . ?
C1 N1 C5 119.0(3) . . ?
C1 N1 Pd1 128.8(2) . . ?
C5 N1 Pd1 112.2(2) . . ?
C9 N2 Pd1 114.4(2) . . ?
C10 N2 C9 122.3(3) . . ?
C10 N2 Pd1 123.1(2) . . ?
C15 O2 C18 118.0(3) . . ?
N1 Pd1 Cl1 96.91(8) . . ?
N1 Pd1 S1 169.23(8) . . ?
N2 Pd1 Cl1 178.95(8) . . ?
N2 Pd1 N1 82.18(10) . . ?
N2 Pd1 S1 87.15(7) . . ?
S1 Pd1 Cl1 93.77(3) . . ?
C11 S1 Pd1 96.23(11) . . ?
C12 S1 C11 102.17(16) . . ?
C12 S1 Pd1 108.83(11) . . ?

loop_
_geom_bond_atom_site_label_1
_geom_bond_atom_site_label_2
_geom_bond_distance
_geom_bond_site_symmetry_2
_geom_bond_publ_flag
C1 H1 0.9300 . ?
C1 C2 1.396(5) . ?
C1 N1 1.330(4) . ?
C2 H2 0.9300 . ?
C2 C3 1.355(5) . ?
C3 H3 0.9300 . ?
C3 C4 1.397(5) . ?
C4 C5 1.407(4) . ?
C4 C6 1.391(5) . ?
C5 C9 1.429(4) . ?
C5 N1 1.371(4) . ?
C6 H6 0.9300 . ?
C6 C7 1.369(4) . ?
C7 H7 0.9300 . ?
C7 C8 1.406(4) . ?
C8 H8 0.9300 . ?
C8 C9 1.371(4) . ?
C9 N2 1.413(4) . ?
C10 C11 1.521(4) . ?
C10 N2 1.357(4) . ?
C10 O1 1.218(4) . ?
C11 H11A 0.9700 . ?
C11 H11B 0.9700 . ?
C11 S1 1.822(4) . ?
C12 C13 1.382(5) . ?
C12 C17 1.385(4) . ?
C12 S1 1.779(3) . ?
C13 H13 0.9300 . ?
C13 C14 1.351(5) . ?
C14 H14 0.9300 . ?
C14 C15 1.391(5) . ?
C15 C16 1.394(5) . ?
C15 O2 1.345(4) . ?
C16 H16 0.9300 . ?
C16 C17 1.378(5) . ?
C17 H17 0.9300 . ?
C18 H18A 0.9600 . ?
C18 H18B 0.9600 . ?
C18 H18C 0.9600 . ?
C18 O2 1.410(4) . ?
Cl1 Pd1 2.3107(10) . ?
N1 Pd1 2.024(2) . ?
N2 Pd1 1.970(3) . ?
Pd1 S1 2.2629(9) . ?

loop_
_geom_torsion_atom_site_label_1
_geom_torsion_atom_site_label_2
_geom_torsion_atom_site_label_3
_geom_torsion_atom_site_label_4
_geom_torsion
_geom_torsion_site_symmetry_1
_geom_torsion_site_symmetry_2
_geom_torsion_site_symmetry_3
_geom_torsion_site_symmetry_4
_geom_torsion_publ_flag
C1 C2 C3 C4 1.3(6) . . . . ?
C2 C1 N1 C5 -1.9(5) . . . . ?
C2 C1 N1 Pd1 179.1(2) . . . . ?
C2 C3 C4 C5 -0.5(5) . . . . ?
C2 C3 C4 C6 178.7(3) . . . . ?
C3 C4 C5 C9 178.2(3) . . . . ?
C3 C4 C5 N1 -1.5(4) . . . . ?
C3 C4 C6 C7 -179.7(3) . . . . ?
C4 C5 C9 C8 1.8(4) . . . . ?
C4 C5 C9 N2 -177.9(3) . . . . ?
C4 C5 N1 C1 2.7(4) . . . . ?
C4 C5 N1 Pd1 -178.1(2) . . . . ?
C4 C6 C7 C8 1.3(5) . . . . ?
C5 C4 C6 C7 -0.4(5) . . . . ?
C5 C9 N2 C10 169.8(3) . . . . ?
C5 C9 N2 Pd1 -5.1(3) . . . . ?
C6 C4 C5 C9 -1.1(4) . . . . ?
C6 C4 C5 N1 179.2(3) . . . . ?
C6 C7 C8 C9 -0.6(5) . . . . ?
C7 C8 C9 C5 -0.9(4) . . . . ?
C7 C8 C9 N2 178.7(3) . . . . ?
C8 C9 N2 C10 -9.9(5) . . . . ?
C8 C9 N2 Pd1 175.3(2) . . . . ?
C9 C5 N1 C1 -177.0(2) . . . . ?
C9 C5 N1 Pd1 2.2(3) . . . . ?
C10 C11 S1 C12 -90.8(3) . . . . ?
C10 C11 S1 Pd1 20.0(3) . . . . ?
C11 C10 N2 C9 -171.5(3) . . . . ?
C11 C10 N2 Pd1 2.9(4) . . . . ?
C12 C13 C14 C15 2.5(6) . . . . ?
C13 C12 C17 C16 1.1(5) . . . . ?
C13 C12 S1 C11 -84.8(3) . . . . ?
C13 C12 S1 Pd1 174.2(2) . . . . ?
C13 C14 C15 C16 -1.1(6) . . . . ?
C13 C14 C15 O2 -179.4(4) . . . . ?
C14 C15 C16 C17 -0.2(5) . . . . ?
C14 C15 O2 C18 1.2(6) . . . . ?
C15 C16 C17 C12 0.2(6) . . . . ?
C16 C15 O2 C18 -177.1(4) . . . . ?
C17 C12 C13 C14 -2.4(5) . . . . ?
C17 C12 S1 C11 96.6(3) . . . . ?
C17 C12 S1 Pd1 -4.4(3) . . . . ?
N1 C1 C2 C3 -0.1(5) . . . . ?
N1 C5 C9 C8 -178.5(2) . . . . ?
N1 C5 C9 N2 1.8(4) . . . . ?
N2 C10 C11 S1 -17.1(4) . . . . ?
O1 C10 C11 S1 165.8(3) . . . . ?
O1 C10 N2 C9 5.3(5) . . . . ?
O1 C10 N2 Pd1 179.7(3) . . . . ?
O2 C15 C16 C17 178.3(3) . . . . ?
S1 C12 C13 C14 178.8(3) . . . . ?
S1 C12 C17 C16 179.7(3) . . . . ?
